data_2200862
loop_
_publ_author_name
'Bond, Andrew D.'
'Davies, John E.'

_publ_section_title
;
 3,4-Lutidine
;
_journal_issue 3
_journal_name_full 'Acta Crystallographica Section E'
_journal_page_first o328
_journal_page_last o330
_journal_paper_doi 10.1107/S1600536802003379
_journal_volume 58
_journal_year 2002
_chemical_formula_iupac 'C7 H9 N'
_chemical_formula_moiety 'C7 H9 N'
_chemical_formula_sum 'C7 H9 N'
_chemical_formula_weight 107.15
_chemical_melting_point 261
_chemical_name_common 3,4-lutidine
_chemical_name_systematic 3,4-dimethylpyridine
_space_group_IT_number 15
_symmetry_cell_setting monoclinic
_symmetry_space_group_name_Hall '-C 2yc'
_symmetry_space_group_name_H-M 'C 1 2/c 1'
_atom_sites_solution_hydrogens geom
_atom_sites_solution_primary direct
_atom_sites_solution_secondary difmap
_cell_angle_alpha 90.00
_cell_angle_beta 115.135(2)
_cell_angle_gamma 90.00
_cell_formula_units_Z 32
_cell_length_a 20.9006(8)
_cell_length_b 20.6112(9)
_cell_length_c 12.9921(3)
_cell_measurement_reflns_used 9883
_cell_measurement_temperature 150(2)
_cell_measurement_theta_max 27.48
_cell_measurement_theta_min 1.00
_cell_volume 5066.9(3)
_computing_cell_refinement 'HKL SCALEPACK (Otwinowski & Minor, 1997)'
_computing_data_collection 'COLLECT (Nonius, 1998)'
_computing_data_reduction
;
HKL DENZO and SCALEPACK (Otwinowski & Minor, 1997)
;
_computing_molecular_graphics 'XP (Sheldrick, 1993) and CAMERON (Watkin et al., 1996)'
_computing_publication_material SHELXL97
_computing_structure_refinement 'SHELXL97 (Sheldrick, 1997)'
_computing_structure_solution 'SIR-92 (Altomare et al., 1994)'
_diffrn_ambient_temperature 150(2)
_diffrn_measured_fraction_theta_full .989
_diffrn_measured_fraction_theta_max .989
_diffrn_measurement_device_type 'Nonius KappaCCD'
_diffrn_measurement_method 'Thin-slice \w and \f scans'
_diffrn_radiation_source 'fine-focus sealed tube'
_diffrn_radiation_type MoK\a
_diffrn_radiation_wavelength .7107
_diffrn_reflns_av_R_equivalents .0263
_diffrn_reflns_av_sigmaI/netI .0428
_diffrn_reflns_limit_h_max 26
_diffrn_reflns_limit_h_min 0
_diffrn_reflns_limit_k_max 26
_diffrn_reflns_limit_k_min 0
_diffrn_reflns_limit_l_max 15
_diffrn_reflns_limit_l_min -16
_diffrn_reflns_number 9752
_diffrn_reflns_theta_full 27.46
_diffrn_reflns_theta_max 27.46
_diffrn_reflns_theta_min 3.73
_diffrn_standards_number 0
_exptl_absorpt_coefficient_mu .067
_exptl_absorpt_correction_type none
_exptl_crystal_colour colourless
_exptl_crystal_density_diffrn 1.124
_exptl_crystal_density_method 'not measured'
_exptl_crystal_description cylinder
_exptl_crystal_F_000 1856
_exptl_crystal_size_rad .15
_refine_diff_density_max .200
_refine_diff_density_min -.163
_refine_ls_extinction_method none
_refine_ls_goodness_of_fit_ref 1.027
_refine_ls_hydrogen_treatment constr
_refine_ls_matrix_type full
_refine_ls_number_parameters 301
_refine_ls_number_reflns 5740
_refine_ls_number_restraints 0
_refine_ls_restrained_S_all 1.027
_refine_ls_R_factor_all .0831
_refine_ls_R_factor_gt .0534
_refine_ls_shift/su_max <0.001
_refine_ls_shift/su_mean .000
_refine_ls_structure_factor_coef Fsqd
_refine_ls_weighting_details 'calc w = 1/[\s^2^(Fo^2^)+(0.0488P)^2^+2.9233P] where P = (Fo^2^+2Fc^2^)/3'
_refine_ls_weighting_scheme calc
_refine_ls_wR_factor_gt .1187
_refine_ls_wR_factor_ref .1348
_reflns_number_gt 4041
_reflns_number_total 5740
_reflns_threshold_expression I>2\s(I)
_cod_data_source_file cf6152.cif
_cod_data_source_block I
_cod_original_sg_symbol_H-M 'C 2/c'
_cod_database_code 2200862
_cod_database_fobs_code 2200862

loop_
_symmetry_equiv_pos_as_xyz
'x, y, z'
'-x, y, -z+1/2'
'x+1/2, y+1/2, z'
'-x+1/2, y+1/2, -z+1/2'
'-x, -y, -z'
'x, -y, z-1/2'
'-x+1/2, -y+1/2, -z'
'x+1/2, -y+1/2, z-1/2'

loop_
_atom_site_label
_atom_site_fract_x
_atom_site_fract_y
_atom_site_fract_z
_atom_site_U_iso_or_equiv
_atom_site_adp_type
_atom_site_calc_flag
_atom_site_refinement_flags
_atom_site_occupancy
_atom_site_disorder_assembly
_atom_site_disorder_group
_atom_site_type_symbol
N1A .23300(7) .60065(6) .01432(10) .0421(3) Uani d . 1 . . N
C2A .26063(8) .64157(7) -.03603(12) .0394(3) Uani d . 1 . . C
H2A .2424 .6398 -.1166 .048(2) Uiso calc R 1 . . H
C3A .31361(7) .68629(7) .01988(11) .0323(3) Uani d . 1 . . C
C4A .33999(7) .68930(7) .13817(11) .0329(3) Uani d . 1 . . C
C5A .31180(8) .64716(7) .19112(12) .0363(3) Uani d . 1 . . C
H5A .3287 .6478 .2715 .050(2) Uiso calc R 1 . . H
C6A .25910(8) .60414(7) .12734(12) .0375(3) Uani d . 1 . . C
H6A .2406 .5758 .1657 .047(2) Uiso calc R 1 . . H
C7A .34097(8) .72962(8) -.04567(13) .0432(4) Uani d . 1 . . C
H7AA .3154 .7205 -.1271 .0730(13) Uiso calc R 1 . . H
H7AB .3915 .7215 -.0214 .0730(13) Uiso calc R 1 . . H
H7AC .3338 .7751 -.0312 .0730(13) Uiso calc R 1 . . H
C8A .39661(9) .73682(8) .20617(14) .0498(4) Uani d . 1 . . C
H8AA .4119 .7284 .2874 .0730(13) Uiso calc R 1 . . H
H8AB .3780 .7811 .1884 .0730(13) Uiso calc R 1 . . H
H8AC .4370 .7320 .1871 .0730(13) Uiso calc R 1 . . H
N1B .15531(6) .49769(6) .18226(10) .0391(3) Uani d . 1 . . N
C2B .12057(7) .48533(7) .07082(12) .0355(3) Uani d . 1 . . C
H2B .1335 .5098 .0206 .048(2) Uiso calc R 1 . . H
C3B .06718(7) .43973(7) .02281(11) .0319(3) Uani d . 1 . . C
C4B .04803(7) .40381(6) .09667(12) .0332(3) Uani d . 1 . . C
C5B .08360(8) .41670(7) .21207(12) .0366(3) Uani d . 1 . . C
H5B .0717 .3935 .2647 .050(2) Uiso calc R 1 . . H
C6B .13596(8) .46290(7) .25080(12) .0367(3) Uani d . 1 . . C
H6B .1595 .4704 .3304 .047(2) Uiso calc R 1 . . H
C7B .03213(8) .43004(8) -.10363(12) .0437(4) Uani d . 1 . . C
H7BA .0531 .4595 -.1399 .0730(13) Uiso calc R 1 . . H
H7BB -.0185 .4391 -.1320 .0730(13) Uiso calc R 1 . . H
H7BC .0389 .3851 -.1216 .0730(13) Uiso calc R 1 . . H
C8B -.00871(9) .35304(8) .05216(15) .0505(4) Uani d . 1 . . C
H8BA -.0152 .3333 .1157 .0730(13) Uiso calc R 1 . . H
H8BB .0051 .3195 .0121 .0730(13) Uiso calc R 1 . . H
H8BC -.0531 .3731 -.0004 .0730(13) Uiso calc R 1 . . H
N1C .47325(7) .34998(7) -.02172(12) .0504(4) Uani d . 1 . . N
C2C .50067(8) .39217(8) -.07027(13) .0449(4) Uani d . 1 . . C
H2C .4799 .3939 -.1510 .048(2) Uiso calc R 1 . . H
C3C .55689(8) .43360(7) -.01279(12) .0369(3) Uani d . 1 . . C
C4C .58764(7) .43149(7) .10593(12) .0363(3) Uani d . 1 . . C
C5C .56011(8) .38758(8) .15718(13) .0421(4) Uani d . 1 . . C
H5C .5801 .3844 .2377 .050(2) Uiso calc R 1 . . H
C6C .50382(8) .34839(8) .09192(14) .0458(4) Uani d . 1 . . C
H6C .4860 .3189 .1296 .047(2) Uiso calc R 1 . . H
C7C .58322(9) .47896(8) -.07719(14) .0493(4) Uani d . 1 . . C
H7CA .5552 .4729 -.1590 .0730(13) Uiso calc R 1 . . H
H7CB .6330 .4696 -.0578 .0730(13) Uiso calc R 1 . . H
H7CC .5786 .5239 -.0566 .0730(13) Uiso calc R 1 . . H
C8C .64820(9) .47483(9) .17554(14) .0517(4) Uani d . 1 . . C
H8CA .6614 .4672 .2565 .0730(13) Uiso calc R 1 . . H
H8CB .6341 .5203 .1572 .0730(13) Uiso calc R 1 . . H
H8CC .6886 .4654 .1585 .0730(13) Uiso calc R 1 . . H
N1D .39991(7) .24523(7) .14888(11) .0498(4) Uani d . 1 . . N
C2D .36153(8) .23333(8) .03857(13) .0429(4) Uani d . 1 . . C
H2D .3701 .2598 -.0142 .048(2) Uiso calc R 1 . . H
C3D .31041(8) .18578(7) -.00550(12) .0378(3) Uani d . 1 . . C
C4D .29759(8) .14682(7) .07185(13) .0401(3) Uani d . 1 . . C
C5D .33786(9) .15837(8) .18685(13) .0452(4) Uani d . 1 . . C
H5D .3310 .1326 .2420 .050(2) Uiso calc R 1 . . H
C6D .38758(9) .20700(8) .22098(13) .0479(4) Uani d . 1 . . C
H6D .4145 .2136 .3002 .047(2) Uiso calc R 1 . . H
C7D .27101(9) .17719(9) -.13189(13) .0547(4) Uani d . 1 . . C
H7DA .2880 .2089 -.1707 .0730(13) Uiso calc R 1 . . H
H7DB .2204 .1838 -.1546 .0730(13) Uiso calc R 1 . . H
H7DC .2789 .1332 -.1528 .0730(13) Uiso calc R 1 . . H
C8D .24239(10) .09446(9) .03272(18) .0620(5) Uani d . 1 . . C
H8DA .2429 .0712 .0989 .0730(13) Uiso calc R 1 . . H
H8DB .2525 .0640 -.0165 .0730(13) Uiso calc R 1 . . H
H8DC .1957 .1140 -.0098 .0730(13) Uiso calc R 1 . . H

loop_
_atom_site_aniso_label
_atom_site_aniso_U_11
_atom_site_aniso_U_22
_atom_site_aniso_U_33
_atom_site_aniso_U_12
_atom_site_aniso_U_13
_atom_site_aniso_U_23
N1A .0428(7) .0406(7) .0423(7) -.0108(6) .0175(6) -.0042(5)
C2A .0423(8) .0411(8) .0346(7) -.0047(7) .0162(6) -.0016(6)
C3A .0312(7) .0299(7) .0379(7) .0023(6) .0165(6) .0034(6)
C4A .0290(7) .0285(7) .0380(7) .0010(6) .0112(6) .0015(5)
C5A .0392(8) .0351(8) .0336(7) .0000(6) .0145(6) .0020(6)
C6A .0404(8) .0340(8) .0414(8) -.0057(6) .0206(6) .0022(6)
C7A .0441(9) .0427(9) .0477(9) -.0017(7) .0243(7) .0071(7)
C8A .0455(9) .0462(10) .0473(9) -.0138(8) .0097(7) .0005(7)
N1B .0366(7) .0401(7) .0396(7) -.0025(6) .0152(5) -.0012(5)
C2B .0374(8) .0360(8) .0378(7) -.0001(6) .0204(6) .0050(6)
C3B .0314(7) .0312(7) .0349(7) .0054(6) .0159(6) .0030(5)
C4B .0325(7) .0265(7) .0423(8) .0022(6) .0174(6) .0018(6)
C5B .0432(8) .0337(7) .0381(8) .0061(6) .0223(6) .0086(6)
C6B .0376(8) .0384(8) .0319(7) .0054(6) .0126(6) .0002(6)
C7B .0432(8) .0507(10) .0361(8) .0043(7) .0156(6) -.0003(7)
C8B .0507(10) .0434(9) .0594(10) -.0119(8) .0254(8) -.0024(7)
N1C .0469(8) .0502(8) .0525(8) -.0143(7) .0197(6) -.0051(6)
C2C .0431(9) .0489(9) .0392(8) -.0055(7) .0142(7) -.0005(7)
C3C .0342(7) .0330(8) .0446(8) .0016(6) .0179(6) .0020(6)
C4C .0325(7) .0330(7) .0429(8) .0006(6) .0155(6) -.0030(6)
C5C .0423(8) .0445(9) .0404(8) -.0006(7) .0184(7) .0012(6)
C6C .0463(9) .0430(9) .0528(9) -.0068(7) .0257(7) .0025(7)
C7C .0494(10) .0475(9) .0535(9) -.0023(8) .0244(8) .0088(8)
C8C .0463(9) .0494(10) .0522(10) -.0108(8) .0140(8) -.0054(8)
N1D .0521(8) .0485(8) .0500(8) -.0098(7) .0228(6) -.0029(6)
C2D .0478(9) .0405(8) .0461(9) -.0027(7) .0253(7) .0053(7)
C3D .0351(8) .0371(8) .0415(8) .0051(7) .0165(6) .0020(6)
C4D .0368(8) .0339(8) .0540(9) .0016(7) .0236(7) .0019(6)
C5D .0545(10) .0434(9) .0481(9) .0044(8) .0317(8) .0100(7)
C6D .0519(10) .0516(10) .0396(8) .0004(8) .0188(7) -.0042(7)
C7D .0517(10) .0616(11) .0432(9) .0057(9) .0129(7) .0006(8)
C8D .0549(11) .0496(11) .0827(13) -.0127(9) .0304(10) .0006(9)

loop_
_atom_type_symbol
_atom_type_description
_atom_type_scat_dispersion_real
_atom_type_scat_dispersion_imag
_atom_type_scat_source
C C .0033 .0016 'International Tables Vol C Tables 4.2.6.8 and 6.1.1.4'
H H .0000 .0000 'International Tables Vol C Tables 4.2.6.8 and 6.1.1.4'
N N .0061 .0033 'International Tables Vol C Tables 4.2.6.8 and 6.1.1.4'

loop_
_geom_angle_atom_site_label_1
_geom_angle_atom_site_label_2
_geom_angle_atom_site_label_3
_geom_angle
_geom_angle_publ_flag
C6A N1A C2A 116.38(12) no
N1A C2A C3A 125.25(13) no
N1A C2A H2A 117.4 no
C3A C2A H2A 117.4 no
C2A C3A C4A 117.43(12) no
C2A C3A C7A 120.62(12) no
C4A C3A C7A 121.95(13) no
C5A C4A C3A 117.79(13) no
C5A C4A C8A 120.81(13) no
C3A C4A C8A 121.40(13) no
C6A C5A C4A 120.21(13) no
C6A C5A H5A 119.9 no
C4A C5A H5A 119.9 no
N1A C6A C5A 122.94(13) no
N1A C6A H6A 118.5 no
C5A C6A H6A 118.5 no
C3A C7A H7AA 109.5 no
C3A C7A H7AB 109.5 no
H7AA C7A H7AB 109.5 no
C3A C7A H7AC 109.5 no
H7AA C7A H7AC 109.5 no
H7AB C7A H7AC 109.5 no
C4A C8A H8AA 109.5 no
C4A C8A H8AB 109.5 no
H8AA C8A H8AB 109.5 no
C4A C8A H8AC 109.5 no
H8AA C8A H8AC 109.5 no
H8AB C8A H8AC 109.5 no
C6B N1B C2B 116.15(13) no
N1B C2B C3B 125.28(13) no
N1B C2B H2B 117.4 no
C3B C2B H2B 117.4 no
C2B C3B C4B 117.39(12) no
C2B C3B C7B 120.51(12) no
C4B C3B C7B 122.11(13) no
C5B C4B C3B 117.51(13) no
C5B C4B C8B 121.53(13) no
C3B C4B C8B 120.95(13) no
C6B C5B C4B 120.41(13) no
C6B C5B H5B 119.8 no
C4B C5B H5B 119.8 no
N1B C6B C5B 123.26(13) no
N1B C6B H6B 118.4 no
C5B C6B H6B 118.4 no
C3B C7B H7BA 109.5 no
C3B C7B H7BB 109.5 no
H7BA C7B H7BB 109.5 no
C3B C7B H7BC 109.5 no
H7BA C7B H7BC 109.5 no
H7BB C7B H7BC 109.5 no
C4B C8B H8BA 109.5 no
C4B C8B H8BB 109.5 no
H8BA C8B H8BB 109.5 no
C4B C8B H8BC 109.5 no
H8BA C8B H8BC 109.5 no
H8BB C8B H8BC 109.5 no
C6C N1C C2C 115.92(13) no
N1C C2C C3C 125.53(14) no
N1C C2C H2C 117.2 no
C3C C2C H2C 117.2 no
C2C C3C C4C 117.56(13) no
C2C C3C C7C 120.61(14) no
C4C C3C C7C 121.83(14) no
C5C C4C C3C 117.43(13) no
C5C C4C C8C 121.08(14) no
C3C C4C C8C 121.49(14) no
C6C C5C C4C 120.42(14) no
C6C C5C H5C 119.8 no
C4C C5C H5C 119.8 no
N1C C6C C5C 123.13(15) no
N1C C6C H6C 118.4 no
C5C C6C H6C 118.4 no
C3C C7C H7CA 109.5 no
C3C C7C H7CB 109.5 no
H7CA C7C H7CB 109.5 no
C3C C7C H7CC 109.5 no
H7CA C7C H7CC 109.5 no
H7CB C7C H7CC 109.5 no
C4C C8C H8CA 109.5 no
C4C C8C H8CB 109.5 no
H8CA C8C H8CB 109.5 no
C4C C8C H8CC 109.5 no
H8CA C8C H8CC 109.5 no
H8CB C8C H8CC 109.5 no
C6D N1D C2D 116.07(14) no
N1D C2D C3D 125.55(14) no
N1D C2D H2D 117.2 no
C3D C2D H2D 117.2 no
C2D C3D C4D 117.38(13) no
C2D C3D C7D 120.31(14) no
C4D C3D C7D 122.31(14) no
C5D C4D C3D 117.46(14) no
C5D C4D C8D 120.97(14) no
C3D C4D C8D 121.57(15) no
C6D C5D C4D 120.10(14) no
C6D C5D H5D 119.9 no
C4D C5D H5D 119.9 no
N1D C6D C5D 123.42(15) no
N1D C6D H6D 118.3 no
C5D C6D H6D 118.3 no
C3D C7D H7DA 109.5 no
C3D C7D H7DB 109.5 no
H7DA C7D H7DB 109.5 no
C3D C7D H7DC 109.5 no
H7DA C7D H7DC 109.5 no
H7DB C7D H7DC 109.5 no
C4D C8D H8DA 109.5 no
C4D C8D H8DB 109.5 no
H8DA C8D H8DB 109.5 no
C4D C8D H8DC 109.5 no
H8DA C8D H8DC 109.5 no
H8DB C8D H8DC 109.5 no

loop_
_geom_bond_atom_site_label_1
_geom_bond_atom_site_label_2
_geom_bond_site_symmetry_2
_geom_bond_distance
_geom_bond_publ_flag
N1A C6A . 1.3335(18) no
N1A C2A . 1.3393(19) no
C2A C3A . 1.386(2) no
C2A H2A . .950 no
C3A C4A . 1.3963(19) no
C3A C7A . 1.5047(19) no
C4A C5A . 1.3855(19) no
C4A C8A . 1.501(2) no
C5A C6A . 1.382(2) no
C5A H5A . .950 no
C6A H6A . .950 no
C7A H7AA . .980 no
C7A H7AB . .980 no
C7A H7AC . .980 no
C8A H8AA . .980 no
C8A H8AB . .980 no
C8A H8AC . .980 no
N1B C6B . 1.3328(18) no
N1B C2B . 1.3399(18) no
C2B C3B . 1.388(2) no
C2B H2B . .950 no
C3B C4B . 1.3985(19) no
C3B C7B . 1.5010(19) no
C4B C5B . 1.387(2) no
C4B C8B . 1.501(2) no
C5B C6B . 1.375(2) no
C5B H5B . .950 no
C6B H6B . .950 no
C7B H7BA . .980 no
C7B H7BB . .980 no
C7B H7BC . .980 no
C8B H8BA . .980 no
C8B H8BB . .980 no
C8B H8BC . .980 no
N1C C6C . 1.337(2) no
N1C C2C . 1.338(2) no
C2C C3C . 1.386(2) no
C2C H2C . .950 no
C3C C4C . 1.397(2) no
C3C C7C . 1.506(2) no
C4C C5C . 1.385(2) no
C4C C8C . 1.498(2) no
C5C C6C . 1.381(2) no
C5C H5C . .950 no
C6C H6C . .950 no
C7C H7CA . .980 no
C7C H7CB . .980 no
C7C H7CC . .980 no
C8C H8CA . .980 no
C8C H8CB . .980 no
C8C H8CC . .980 no
N1D C6D . 1.330(2) no
N1D C2D . 1.335(2) no
C2D C3D . 1.382(2) no
C2D H2D . .950 no
C3D C4D . 1.398(2) no
C3D C7D . 1.502(2) no
C4D C5D . 1.389(2) no
C4D C8D . 1.502(2) no
C5D C6D . 1.375(2) no
C5D H5D . .950 no
C6D H6D . .950 no
C7D H7DA . .980 no
C7D H7DB . .980 no
C7D H7DC . .980 no
C8D H8DA . .980 no
C8D H8DB . .980 no
C8D H8DC . .980 no

loop_
_geom_hbond_atom_site_label_D
_geom_hbond_atom_site_label_H
_geom_hbond_atom_site_label_A
_geom_hbond_distance_DH
_geom_hbond_distance_HA
_geom_hbond_distance_DA
_geom_hbond_angle_DHA
_geom_hbond_publ_flag
C6A H6A N1B .95 2.48 3.368(2) 156 yes
C2B H2B N1A .95 2.83 3.630(2) 143 yes
C6C H6C N1D .95 2.45 3.339(2) 156 yes
C2D H2D N1C .95 2.88 3.661(2) 140 yes

loop_
_cod_related_entry_id
_cod_related_entry_database
_cod_related_entry_code
1 ChemSpider 10937
